data_1542088
loop_
_publ_author_name
'Rumanova, I.M.'
'Ashirov, A.'

_publ_section_title
;
 Determination of the crystal structure of hydroboracite Ca Mg (B3 O4 (O
 H)3)2 (H2 O)3
;
_journal_name_full Kristallografiya
_journal_page_first 828
_journal_page_last 845
_journal_volume 8
_journal_year 1963
_chemical_formula_sum 'B6 Ca H12 Mg O17'
_chemical_name_systematic 'Ca Mg (B3 O4 (O H)3)2 (H2 O)3'
_space_group_IT_number 13
_symmetry_space_group_name_Hall '-P 2yc'
_symmetry_space_group_name_H-M 'P 1 2/c 1'
_cell_angle_alpha 90
_cell_angle_beta 102.67
_cell_angle_gamma 90
_cell_formula_units_Z 2
_cell_length_a 11.71
_cell_length_b 6.69
_cell_length_c 8.2
_cell_volume 626.745
_citation_journal_id_ASTM KRISAJ
_cod_data_source_file Rumanova_KRISAJ_1963_37.cif
_cod_data_source_block H12B6Ca1Mg1O17
_cod_original_cell_volume 626.7448
_cod_original_formula_sum 'H12 B6 Ca1 Mg1 O17'
_cod_database_code 1542088

loop_
_symmetry_equiv_pos_as_xyz
x,y,z
-x,y,-z+1/2
-x,-y,-z
x,-y,z-1/2

loop_
_atom_site_label
_atom_site_type_symbol
_atom_site_fract_x
_atom_site_fract_y
_atom_site_fract_z
_atom_site_occupancy
_atom_site_U_iso_or_equiv
O1 O-2 0 0.12 0.25 1 0.0
O8 O-2 0.355 0.027 0.895 1 0.0
B1 B+3 0.226 0.291 0.09 1 0.0
O7 O-2 0.328 0.387 0.819 1 0.0
O9 O-2 0.509 0.283 -0.029 1 0.0
O3 O-2 0.168 0.092 0.035 1 0.0
O6 O-2 0.35 0.269 0.106 1 0.0
O4 O-2 0.19 0.34 0.246 1 0.0
Mg1 Mg+2 0 0 0 1 0.0
Ca1 Ca+2 0.5 0.477 0.25 1 0.0
O2 O-2 -0.049 0.278 -0.098 1 0.0
B2 B+3 0.383 0.24 -0.051 1 0.0
B3 B+3 0.231 0.5 0.843 1 0.0
O5 O-2 0.177 0.449 -0.031 1 0.0
